data_7052239
loop_
_publ_author_name
'Torsten M\"uller'
'Wilhelm Seichter'
'Edwin Weber'

_publ_section_title
;
 Synthesis, crystalline inclusion and structural study of bulkily
 stoppered and rigid framework molecular constructions
;
_journal_issue 5
_journal_name_full 'New Journal of Chemistry'
_journal_page_first 751
_journal_paper_doi 10.1039/b516244k
_journal_volume 30
_journal_year 2006
_chemical_formula_sum 'C57 H62.5 N2.5'
_chemical_formula_weight 782.60
_chemical_name_systematic
;
?
;
_space_group_IT_number 2
_symmetry_cell_setting triclinic
_symmetry_space_group_name_Hall '-P 1'
_symmetry_space_group_name_H-M 'P -1'
_atom_sites_solution_hydrogens geom
_atom_sites_solution_primary direct
_atom_sites_solution_secondary difmap
_audit_creation_method SHELXL-97
_cell_angle_alpha 98.037(3)
_cell_angle_beta 105.183(3)
_cell_angle_gamma 99.764(3)
_cell_formula_units_Z 2
_cell_length_a 10.7534(6)
_cell_length_b 11.5581(6)
_cell_length_c 19.0689(11)
_cell_measurement_temperature 93(2)
_cell_volume 2211.5(2)
_computing_cell_refinement 'Bruker APEX2'
_computing_data_collection 'Bruker APEX2'
_computing_data_reduction 'Bruker SAINT'
_computing_molecular_graphics 'Bruker SHELXTL'
_computing_publication_material 'Bruker SHELXTL'
_computing_structure_refinement 'SHELXL-97 (Sheldrick, 1997)'
_computing_structure_solution 'SHELXS-97 (Sheldrick, 1990)'
_diffrn_ambient_temperature 93(2)
_diffrn_measured_fraction_theta_full 0.999
_diffrn_measured_fraction_theta_max 0.999
_diffrn_measurement_device_type 'CCD area detector'
_diffrn_measurement_method 'phi and omega scans'
_diffrn_radiation_monochromator graphite
_diffrn_radiation_source 'fine-focus sealed tube'
_diffrn_radiation_type MoK\a
_diffrn_radiation_wavelength 0.71073
_diffrn_reflns_av_R_equivalents 0.0372
_diffrn_reflns_av_sigmaI/netI 0.0403
_diffrn_reflns_limit_h_max 14
_diffrn_reflns_limit_h_min -14
_diffrn_reflns_limit_k_max 15
_diffrn_reflns_limit_k_min -15
_diffrn_reflns_limit_l_max 25
_diffrn_reflns_limit_l_min -25
_diffrn_reflns_number 52178
_diffrn_reflns_theta_full 28.20
_diffrn_reflns_theta_max 28.20
_diffrn_reflns_theta_min 1.13
_exptl_absorpt_coefficient_mu 0.067
_exptl_absorpt_correction_T_max 0.9953
_exptl_absorpt_correction_T_min 0.9544
_exptl_absorpt_process_details SADABS
_exptl_crystal_colour colorless
_exptl_crystal_density_diffrn 1.175
_exptl_crystal_density_method 'not measured'
_exptl_crystal_description splitter
_exptl_crystal_F_000 844
_exptl_crystal_size_max 0.70
_exptl_crystal_size_mid 0.25
_exptl_crystal_size_min 0.07
_refine_diff_density_max 0.267
_refine_diff_density_min -0.233
_refine_diff_density_rms 0.042
_refine_ls_extinction_method none
_refine_ls_goodness_of_fit_ref 1.035
_refine_ls_hydrogen_treatment mixed
_refine_ls_matrix_type full
_refine_ls_number_parameters 565
_refine_ls_number_reflns 10895
_refine_ls_number_restraints 0
_refine_ls_restrained_S_all 1.035
_refine_ls_R_factor_all 0.0811
_refine_ls_R_factor_gt 0.0470
_refine_ls_shift/su_max 0.002
_refine_ls_shift/su_mean 0.000
_refine_ls_structure_factor_coef Fsqd
_refine_ls_weighting_details 'calc w=1/[\s^2^(Fo^2^)+(0.0000P)^2^+0.0000P] where P=(Fo^2^+2Fc^2^)/3'
_refine_ls_weighting_scheme calc
_refine_ls_wR_factor_gt 0.0678
_refine_ls_wR_factor_ref 0.0705
_reflns_number_gt 7383
_reflns_number_total 10895
_reflns_threshold_expression >2sigma(I)
_cod_data_source_file b516244k.txt
_cod_data_source_block tomu_7x_0m
_cod_original_sg_symbol_H-M P-1
_cod_original_formula_sum 'C57 H62.50 N2.50'
_cod_database_code 7052239

loop_
_symmetry_equiv_pos_as_xyz
'x, y, z'
'-x, -y, -z'

loop_
_atom_site_label
_atom_site_type_symbol
_atom_site_fract_x
_atom_site_fract_y
_atom_site_fract_z
_atom_site_U_iso_or_equiv
_atom_site_adp_type
_atom_site_occupancy
_atom_site_symmetry_multiplicity
_atom_site_calc_flag
_atom_site_refinement_flags
_atom_site_disorder_assembly
_atom_site_disorder_group
C1 C 0.47258(11) -0.25046(9) 0.31990(6) 0.0181(3) Uani 1 1 d . . .
C2 C 0.36018(11) -0.36270(9) 0.30395(7) 0.0231(3) Uani 1 1 d . . .
H2A H 0.3274 -0.3658 0.3477 0.028 Uiso 1 1 calc R . .
H2B H 0.2859 -0.3587 0.2615 0.028 Uiso 1 1 calc R . .
C3 C 0.41293(11) -0.47552(9) 0.28614(7) 0.0260(3) Uani 1 1 d . . .
H3 H 0.3407 -0.5481 0.2760 0.031 Uiso 1 1 calc R . .
C4 C 0.52693(12) -0.48126(10) 0.35241(7) 0.0283(3) Uani 1 1 d . . .
H4A H 0.4956 -0.4837 0.3967 0.034 Uiso 1 1 calc R . .
H4B H 0.5595 -0.5550 0.3419 0.034 Uiso 1 1 calc R . .
C5 C 0.63889(11) -0.37173(9) 0.36747(7) 0.0226(3) Uani 1 1 d . . .
H5 H 0.7135 -0.3765 0.4104 0.027 Uiso 1 1 calc R . .
C6 C 0.58755(11) -0.25887(10) 0.38611(6) 0.0223(3) Uani 1 1 d . . .
H6A H 0.6597 -0.1872 0.3972 0.027 Uiso 1 1 calc R . .
H6B H 0.5567 -0.2617 0.4305 0.027 Uiso 1 1 calc R . .
C7 C 0.46201(12) -0.47074(10) 0.21786(7) 0.0271(3) Uani 1 1 d . . .
H7A H 0.4943 -0.5440 0.2056 0.033 Uiso 1 1 calc R . .
H7B H 0.3885 -0.4670 0.1749 0.033 Uiso 1 1 calc R . .
C8 C 0.57358(11) -0.36048(9) 0.23344(7) 0.0217(3) Uani 1 1 d . . .
H8 H 0.6056 -0.3578 0.1888 0.026 Uiso 1 1 calc R . .
C9 C 0.52179(11) -0.24720(9) 0.25113(6) 0.0222(3) Uani 1 1 d . . .
H9A H 0.4486 -0.2424 0.2083 0.027 Uiso 1 1 calc R . .
H9B H 0.5932 -0.1754 0.2605 0.027 Uiso 1 1 calc R . .
C10 C 0.68701(11) -0.36721(10) 0.29929(6) 0.0230(3) Uani 1 1 d . . .
H10A H 0.7213 -0.4396 0.2877 0.028 Uiso 1 1 calc R . .
H10B H 0.7597 -0.2963 0.3093 0.028 Uiso 1 1 calc R . .
C11 C 0.42488(11) -0.14132(9) 0.33812(6) 0.0196(3) Uani 1 1 d . . .
C12 C 0.39142(11) -0.04961(9) 0.35467(6) 0.0198(3) Uani 1 1 d . . .
C13 C 0.35812(11) 0.05687(9) 0.37492(6) 0.0196(3) Uani 1 1 d . . .
C14 C 0.33429(11) 0.15320(9) 0.39315(6) 0.0193(3) Uani 1 1 d . . .
C15 C 0.31074(11) 0.26296(10) 0.41530(6) 0.0196(3) Uani 1 1 d . . .
C16 C 0.29006(11) 0.35971(9) 0.43544(6) 0.0197(3) Uani 1 1 d . . .
C17 C 0.26081(11) 0.46701(9) 0.45898(6) 0.0212(3) Uani 1 1 d . . .
C18 C 0.23157(11) 0.55893(9) 0.47932(6) 0.0212(3) Uani 1 1 d . . .
C19 C 0.19854(11) 0.67253(9) 0.50542(6) 0.0196(3) Uani 1 1 d . . .
C20 C 0.31084(11) 0.77727(9) 0.50815(7) 0.0224(3) Uani 1 1 d . . .
H20A H 0.3948 0.7686 0.5417 0.027 Uiso 1 1 calc R . .
H20B H 0.3217 0.7760 0.4581 0.027 Uiso 1 1 calc R . .
C21 C 0.27855(11) 0.89647(9) 0.53589(6) 0.0230(3) Uani 1 1 d . . .
H21 H 0.3518 0.9639 0.5376 0.028 Uiso 1 1 calc R . .
C22 C 0.26341(12) 0.89865(10) 0.61324(7) 0.0300(3) Uani 1 1 d . . .
H22A H 0.2438 0.9760 0.6316 0.036 Uiso 1 1 calc R . .
H22B H 0.3468 0.8905 0.6476 0.036 Uiso 1 1 calc R . .
C23 C 0.15162(13) 0.79613(10) 0.61098(8) 0.0349(4) Uani 1 1 d . . .
H23 H 0.1411 0.7981 0.6617 0.042 Uiso 1 1 calc R . .
C24 C 0.18312(13) 0.67614(10) 0.58357(7) 0.0320(3) Uani 1 1 d . . .
H24A H 0.2658 0.6664 0.6178 0.038 Uiso 1 1 calc R . .
H24B H 0.1110 0.6095 0.5826 0.038 Uiso 1 1 calc R . .
C25 C 0.02344(13) 0.80880(11) 0.55774(9) 0.0451(4) Uani 1 1 d . . .
H25A H -0.0491 0.7421 0.5561 0.054 Uiso 1 1 calc R . .
H25B H 0.0008 0.8848 0.5756 0.054 Uiso 1 1 calc R . .
C26 C 0.03826(12) 0.80737(10) 0.48038(8) 0.0368(4) Uani 1 1 d . . .
H26 H -0.0458 0.8170 0.4462 0.044 Uiso 1 1 calc R . .
C27 C 0.06943(11) 0.68744(10) 0.45227(7) 0.0323(3) Uani 1 1 d . . .
H27A H 0.0790 0.6856 0.4019 0.039 Uiso 1 1 calc R . .
H27B H -0.0038 0.6208 0.4497 0.039 Uiso 1 1 calc R . .
C28 C 0.15083(12) 0.91001(10) 0.48323(7) 0.0311(3) Uani 1 1 d . . .
H28A H 0.1610 0.9093 0.4331 0.037 Uiso 1 1 calc R . .
H28B H 0.1302 0.9874 0.5004 0.037 Uiso 1 1 calc R . .
C1A C 0.34619(11) -0.04334(9) 0.08545(6) 0.0196(3) Uani 1 1 d . . .
C2A C 0.26763(12) -0.05807(9) 0.14200(7) 0.0241(3) Uani 1 1 d . . .
H2A1 H 0.1876 -0.1227 0.1198 0.029 Uiso 1 1 calc R . .
H2A2 H 0.3224 -0.0805 0.1863 0.029 Uiso 1 1 calc R . .
C3A C 0.22794(12) 0.06017(10) 0.16458(7) 0.0268(3) Uani 1 1 d . . .
H3A H 0.1773 0.0506 0.2013 0.032 Uiso 1 1 calc R . .
C4A C 0.14148(12) 0.09268(10) 0.09568(7) 0.0283(3) Uani 1 1 d . . .
H4A1 H 0.1141 0.1680 0.1099 0.034 Uiso 1 1 calc R . .
H4A2 H 0.0610 0.0286 0.0733 0.034 Uiso 1 1 calc R . .
C5A C 0.21842(12) 0.10812(9) 0.03940(7) 0.0252(3) Uani 1 1 d . . .
H5A H 0.1618 0.1300 -0.0052 0.030 Uiso 1 1 calc R . .
C6A C 0.25897(11) -0.00935(9) 0.01648(6) 0.0231(3) Uani 1 1 d . . .
H6A1 H 0.3085 0.0004 -0.0202 0.028 Uiso 1 1 calc R . .
H6A2 H 0.1792 -0.0739 -0.0068 0.028 Uiso 1 1 calc R . .
C7A C 0.35182(12) 0.15944(10) 0.19930(7) 0.0305(3) Uani 1 1 d . . .
H7A1 H 0.4078 0.1386 0.2438 0.037 Uiso 1 1 calc R . .
H7A2 H 0.3266 0.2353 0.2147 0.037 Uiso 1 1 calc R . .
C8A C 0.42906(12) 0.17528(10) 0.14317(7) 0.0278(3) Uani 1 1 d . . .
H8A H 0.5096 0.2408 0.1659 0.033 Uiso 1 1 calc R . .
C9A C 0.47017(11) 0.05798(9) 0.12064(7) 0.0263(3) Uani 1 1 d . . .
H9A1 H 0.5272 0.0371 0.1648 0.032 Uiso 1 1 calc R . .
H9A2 H 0.5211 0.0681 0.0847 0.032 Uiso 1 1 calc R . .
C10A C 0.34221(12) 0.20744(10) 0.07447(7) 0.0292(3) Uani 1 1 d . . .
H10C H 0.3166 0.2838 0.0885 0.035 Uiso 1 1 calc R . .
H10D H 0.3923 0.2182 0.0382 0.035 Uiso 1 1 calc R . .
C11A C 0.38527(11) -0.15582(9) 0.06441(6) 0.0204(3) Uani 1 1 d . . .
C12A C 0.41726(11) -0.24883(9) 0.04894(6) 0.0194(3) Uani 1 1 d . . .
C13A C 0.45250(11) -0.35489(9) 0.03013(6) 0.0190(3) Uani 1 1 d . . .
C14A C 0.48271(11) -0.44769(9) 0.01120(6) 0.0192(3) Uani 1 1 d . . .
N1G1 N 0.72257(13) 0.42274(13) 0.15187(7) 0.0377(3) Uani 1 1 d . . .
H1GA H 0.6689(17) 0.3693(16) 0.1035(10) 0.118(8) Uiso 1 1 d . . .
H2GA H 0.7518(15) 0.4984(13) 0.1522(8) 0.074(6) Uiso 1 1 d . . .
C1G1 C 0.82846(12) 0.37330(10) 0.18491(7) 0.0229(3) Uani 1 1 d . . .
C2G1 C 0.93359(12) 0.44066(10) 0.24297(7) 0.0283(3) Uani 1 1 d . . .
H2G1 H 0.9352 0.5221 0.2605 0.034 Uiso 1 1 calc R . .
C3G1 C 1.03619(13) 0.39018(12) 0.27563(7) 0.0371(4) Uani 1 1 d . . .
H3G1 H 1.1078 0.4374 0.3154 0.045 Uiso 1 1 calc R . .
C4G1 C 1.03598(14) 0.27148(13) 0.25106(7) 0.0382(4) Uani 1 1 d . . .
H4G1 H 1.1071 0.2372 0.2733 0.046 Uiso 1 1 calc R . .
C5G1 C 0.93119(13) 0.20445(11) 0.19398(8) 0.0326(3) Uani 1 1 d . . .
H5G1 H 0.9298 0.1229 0.1769 0.039 Uiso 1 1 calc R . .
C6G1 C 0.82789(12) 0.25351(10) 0.16107(7) 0.0273(3) Uani 1 1 d . . .
H6G1 H 0.7558 0.2054 0.1219 0.033 Uiso 1 1 calc R . .
N1G2 N 0.81426(13) 0.65231(10) 0.08167(7) 0.0381(3) Uani 1 1 d . . .
H1GB H 0.7531(15) 0.6674(13) 0.0441(8) 0.076(6) Uiso 1 1 d . . .
H2GB H 0.8839(16) 0.6121(14) 0.0642(9) 0.103(6) Uiso 1 1 d . . .
C1G2 C 0.86762(12) 0.74424(10) 0.14415(7) 0.0245(3) Uani 1 1 d . . .
C2G2 C 0.84648(13) 0.91512(10) 0.22456(7) 0.0315(3) Uani 1 1 d . . .
H2G2 H 0.7974 0.9729 0.2350 0.038 Uiso 1 1 calc R . .
C3G2 C 0.79654(12) 0.83001(10) 0.16015(7) 0.0267(3) Uani 1 1 d . . .
H3G2 H 0.7137 0.8297 0.1266 0.032 Uiso 1 1 calc R . .
C4G2 C 0.96679(14) 0.91748(12) 0.27402(8) 0.0396(4) Uani 1 1 d . . .
H4G2 H 1.0005 0.9763 0.3183 0.048 Uiso 1 1 calc R . .
C5G2 C 1.03745(13) 0.83302(12) 0.25814(8) 0.0389(4) Uani 1 1 d . . .
H5G2 H 1.1207 0.8343 0.2916 0.047 Uiso 1 1 calc R . .
C6G2 C 0.98826(12) 0.74669(11) 0.19402(7) 0.0296(3) Uani 1 1 d . . .
H6G2 H 1.0374 0.6887 0.1841 0.036 Uiso 1 1 calc R . .
N1G3 N 0.1044(3) 0.4195(2) 0.11465(17) 0.0247(6) Uani 0.50 1 d P . .
H1GC H 0.048(2) 0.3692(19) 0.1333(13) 0.058(8) Uiso 0.50 1 d P . .
H2GC H 0.168(2) 0.4806(19) 0.1528(12) 0.076(8) Uiso 0.50 1 d P . .
C1G3 C 0.05432(15) 0.45852(13) 0.06411(10) 0.0453(4) Uani 1 1 d . . .
C2G3 C -0.06284(15) 0.39441(12) 0.01282(10) 0.0495(5) Uani 1 1 d . . .
H2G3 H -0.1064 0.3215 0.0215 0.059 Uiso 1 1 calc R . .
C3G3 C 0.11676(15) 0.56519(13) 0.05037(10) 0.0488(4) Uani 1 1 d . . .
H3G3 H 0.1970 0.6102 0.0848 0.059 Uiso 1 1 calc R . .

loop_
_atom_site_aniso_label
_atom_site_aniso_U_11
_atom_site_aniso_U_22
_atom_site_aniso_U_33
_atom_site_aniso_U_23
_atom_site_aniso_U_13
_atom_site_aniso_U_12
C1 0.0194(7) 0.0151(6) 0.0206(7) 0.0018(5) 0.0063(6) 0.0070(5)
C2 0.0212(7) 0.0176(6) 0.0318(8) 0.0020(5) 0.0103(6) 0.0062(5)
C3 0.0223(8) 0.0136(6) 0.0422(9) -0.0002(5) 0.0130(7) 0.0028(5)
C4 0.0340(8) 0.0207(6) 0.0405(9) 0.0125(6) 0.0197(7) 0.0142(6)
C5 0.0233(8) 0.0241(6) 0.0233(8) 0.0082(5) 0.0062(6) 0.0113(5)
C6 0.0249(8) 0.0220(6) 0.0206(8) 0.0027(5) 0.0067(6) 0.0075(5)
C7 0.0265(8) 0.0213(6) 0.0308(9) -0.0050(6) 0.0056(7) 0.0105(6)
C8 0.0245(8) 0.0236(6) 0.0214(8) 0.0038(5) 0.0110(6) 0.0105(5)
C9 0.0270(8) 0.0204(6) 0.0219(8) 0.0052(5) 0.0082(6) 0.0098(5)
C10 0.0230(8) 0.0208(6) 0.0285(8) 0.0045(5) 0.0106(6) 0.0092(5)
C11 0.0190(7) 0.0187(6) 0.0193(7) 0.0028(5) 0.0038(6) 0.0027(5)
C12 0.0188(7) 0.0185(6) 0.0210(8) 0.0024(5) 0.0050(6) 0.0035(5)
C13 0.0182(7) 0.0198(6) 0.0201(7) 0.0025(5) 0.0051(6) 0.0039(5)
C14 0.0175(7) 0.0196(6) 0.0207(8) 0.0034(5) 0.0050(6) 0.0046(5)
C15 0.0185(7) 0.0203(6) 0.0210(8) 0.0047(5) 0.0065(6) 0.0044(5)
C16 0.0187(7) 0.0198(6) 0.0217(8) 0.0049(5) 0.0069(6) 0.0049(5)
C17 0.0227(7) 0.0187(6) 0.0234(8) 0.0046(5) 0.0075(6) 0.0059(5)
C18 0.0214(7) 0.0197(6) 0.0230(8) 0.0050(5) 0.0065(6) 0.0049(5)
C19 0.0215(7) 0.0143(6) 0.0246(8) 0.0014(5) 0.0091(6) 0.0066(5)
C20 0.0213(7) 0.0203(6) 0.0262(8) 0.0014(5) 0.0094(6) 0.0046(5)
C21 0.0237(8) 0.0156(6) 0.0280(8) 0.0002(5) 0.0091(6) 0.0003(5)
C22 0.0387(9) 0.0208(6) 0.0301(9) -0.0023(6) 0.0123(7) 0.0078(6)
C23 0.0530(10) 0.0230(7) 0.0411(10) 0.0039(6) 0.0343(8) 0.0110(6)
C24 0.0466(9) 0.0203(6) 0.0385(9) 0.0078(6) 0.0260(8) 0.0094(6)
C25 0.0325(9) 0.0222(7) 0.0878(13) -0.0017(7) 0.0363(9) 0.0061(6)
C26 0.0218(8) 0.0225(7) 0.0588(11) -0.0043(6) 0.0013(8) 0.0114(6)
C27 0.0228(8) 0.0185(6) 0.0469(10) -0.0043(6) 0.0010(7) 0.0046(5)
C28 0.0385(9) 0.0167(6) 0.0370(9) 0.0024(6) 0.0072(7) 0.0114(6)
C1A 0.0224(7) 0.0153(6) 0.0238(8) 0.0016(5) 0.0104(6) 0.0075(5)
C2A 0.0299(8) 0.0188(6) 0.0291(8) 0.0072(5) 0.0145(7) 0.0087(5)
C3A 0.0380(9) 0.0222(6) 0.0309(9) 0.0075(6) 0.0226(7) 0.0135(6)
C4A 0.0311(8) 0.0211(6) 0.0400(9) 0.0064(6) 0.0182(7) 0.0127(6)
C5A 0.0332(8) 0.0205(6) 0.0284(8) 0.0081(5) 0.0136(7) 0.0132(6)
C6A 0.0283(8) 0.0195(6) 0.0252(8) 0.0040(5) 0.0121(6) 0.0085(5)
C7A 0.0439(9) 0.0206(6) 0.0298(9) 0.0006(6) 0.0140(7) 0.0130(6)
C8A 0.0294(8) 0.0171(6) 0.0351(9) -0.0024(6) 0.0120(7) 0.0027(5)
C9A 0.0250(8) 0.0188(6) 0.0343(9) -0.0011(6) 0.0109(7) 0.0042(5)
C10A 0.0416(9) 0.0161(6) 0.0385(9) 0.0063(6) 0.0241(7) 0.0094(6)
C11A 0.0193(7) 0.0196(6) 0.0228(8) 0.0033(5) 0.0078(6) 0.0035(5)
C12A 0.0202(7) 0.0183(6) 0.0203(7) 0.0033(5) 0.0069(6) 0.0048(5)
C13A 0.0198(7) 0.0183(6) 0.0193(8) 0.0037(5) 0.0065(6) 0.0038(5)
C14A 0.0195(7) 0.0184(6) 0.0193(7) 0.0042(5) 0.0046(6) 0.0039(5)
N1G1 0.0353(8) 0.0481(8) 0.0358(9) 0.0119(7) 0.0111(7) 0.0213(7)
C1G1 0.0227(8) 0.0295(7) 0.0222(8) 0.0084(6) 0.0119(6) 0.0099(6)
C2G1 0.0291(8) 0.0257(7) 0.0290(9) -0.0022(6) 0.0116(7) 0.0046(6)
C3G1 0.0274(9) 0.0550(10) 0.0250(9) -0.0018(7) 0.0050(7) 0.0105(7)
C4G1 0.0406(10) 0.0576(10) 0.0299(9) 0.0186(7) 0.0166(8) 0.0291(8)
C5G1 0.0457(10) 0.0246(7) 0.0427(10) 0.0137(6) 0.0305(8) 0.0152(7)
C6G1 0.0263(8) 0.0274(7) 0.0257(8) -0.0033(6) 0.0122(7) -0.0012(6)
N1G2 0.0310(8) 0.0320(7) 0.0431(9) -0.0065(6) 0.0036(7) 0.0077(6)
C1G2 0.0234(8) 0.0222(6) 0.0285(8) 0.0058(6) 0.0102(7) 0.0016(5)
C2G2 0.0391(9) 0.0230(7) 0.0391(10) 0.0067(6) 0.0228(8) 0.0061(6)
C3G2 0.0243(8) 0.0243(7) 0.0348(9) 0.0104(6) 0.0106(7) 0.0068(6)
C4G2 0.0433(10) 0.0399(8) 0.0303(9) -0.0019(7) 0.0137(8) -0.0033(7)
C5G2 0.0272(9) 0.0533(9) 0.0329(10) 0.0125(7) 0.0051(7) 0.0021(7)
C6G2 0.0242(8) 0.0330(7) 0.0354(9) 0.0108(6) 0.0115(7) 0.0080(6)
N1G3 0.0192(17) 0.0241(14) 0.0290(19) 0.0057(13) 0.0065(15) -0.0003(12)
C1G3 0.0385(11) 0.0320(9) 0.0698(14) -0.0066(9) 0.0338(10) 0.0045(8)
C2G3 0.0416(11) 0.0265(8) 0.0822(14) -0.0107(9) 0.0397(10) -0.0041(7)
C3G3 0.0360(10) 0.0349(9) 0.0733(13) -0.0139(8) 0.0321(10) -0.0038(7)

loop_
_atom_type_symbol
_atom_type_description
_atom_type_scat_dispersion_real
_atom_type_scat_dispersion_imag
_atom_type_scat_source
C C 0.0033 0.0016 'International Tables Vol C Tables 4.2.6.8 and 6.1.1.4'
H H 0.0000 0.0000 'International Tables Vol C Tables 4.2.6.8 and 6.1.1.4'
N N 0.0061 0.0033 'International Tables Vol C Tables 4.2.6.8 and 6.1.1.4'

loop_
_geom_angle_atom_site_label_1
_geom_angle_atom_site_label_2
_geom_angle_atom_site_label_3
_geom_angle
_geom_angle_site_symmetry_1
_geom_angle_site_symmetry_3
_geom_angle_publ_flag
C11 C1 C9 110.24(9) . . ?
C11 C1 C6 109.30(9) . . ?
C9 C1 C6 109.11(9) . . ?
C11 C1 C2 110.28(9) . . ?
C9 C1 C2 108.95(9) . . ?
C6 C1 C2 108.93(9) . . ?
C3 C2 C1 109.29(9) . . ?
C4 C3 C7 109.58(9) . . ?
C4 C3 C2 109.31(10) . . ?
C7 C3 C2 109.51(10) . . ?
C5 C4 C3 109.83(10) . . ?
C10 C5 C4 109.91(10) . . ?
C10 C5 C6 109.78(9) . . ?
C4 C5 C6 108.81(9) . . ?
C5 C6 C1 109.76(9) . . ?
C8 C7 C3 109.67(9) . . ?
C10 C8 C7 109.51(10) . . ?
C10 C8 C9 109.61(9) . . ?
C7 C8 C9 109.32(9) . . ?
C8 C9 C1 109.79(9) . . ?
C5 C10 C8 109.80(9) . . ?
C12 C11 C1 177.17(13) . . ?
C11 C12 C13 177.86(13) . . ?
C14 C13 C12 177.18(12) . . ?
C13 C14 C15 178.37(14) . . ?
C16 C15 C14 179.45(13) . . ?
C15 C16 C17 177.12(13) . . ?
C18 C17 C16 178.07(13) . . ?
C17 C18 C19 178.77(14) . . ?
C18 C19 C24 110.13(9) . . ?
C18 C19 C27 110.52(9) . . ?
C24 C19 C27 109.47(10) . . ?
C18 C19 C20 109.13(9) . . ?
C24 C19 C20 108.90(9) . . ?
C27 C19 C20 108.66(10) . . ?
C21 C20 C19 109.84(9) . . ?
C28 C21 C22 109.79(10) . . ?
C28 C21 C20 109.33(10) . . ?
C22 C21 C20 109.55(10) . . ?
C21 C22 C23 109.66(10) . . ?
C25 C23 C22 109.52(11) . . ?
C25 C23 C24 108.83(11) . . ?
C22 C23 C24 109.66(10) . . ?
C19 C24 C23 109.72(10) . . ?
C26 C25 C23 110.27(10) . . ?
C25 C26 C28 109.44(11) . . ?
C25 C26 C27 109.20(11) . . ?
C28 C26 C27 109.54(10) . . ?
C26 C27 C19 109.37(10) . . ?
C21 C28 C26 109.71(10) . . ?
C11A C1A C9A 109.79(9) . . ?
C11A C1A C2A 109.62(9) . . ?
C9A C1A C2A 109.22(9) . . ?
C11A C1A C6A 110.19(9) . . ?
C9A C1A C6A 108.91(10) . . ?
C2A C1A C6A 109.09(9) . . ?
C3A C2A C1A 109.57(9) . . ?
C7A C3A C4A 109.60(10) . . ?
C7A C3A C2A 109.56(10) . . ?
C4A C3A C2A 109.17(10) . . ?
C3A C4A C5A 109.86(10) . . ?
C10A C5A C4A 109.28(10) . . ?
C10A C5A C6A 109.29(10) . . ?
C4A C5A C6A 109.64(9) . . ?
C5A C6A C1A 109.58(9) . . ?
C3A C7A C8A 109.73(10) . . ?
C10A C8A C7A 109.57(10) . . ?
C10A C8A C9A 109.29(10) . . ?
C7A C8A C9A 109.45(10) . . ?
C8A C9A C1A 109.68(9) . . ?
C5A C10A C8A 109.97(10) . . ?
C12A C11A C1A 178.27(13) . . ?
C11A C12A C13A 179.05(14) . . ?
C14A C13A C12A 177.85(13) . . ?
C13A C14A C14A 179.12(17) . 2_645 ?
C2G1 C1G1 C6G1 118.54(11) . . ?
C2G1 C1G1 N1G1 121.11(12) . . ?
C6G1 C1G1 N1G1 120.33(12) . . ?
C3G1 C2G1 C1G1 120.42(12) . . ?
C2G1 C3G1 C4G1 120.80(13) . . ?
C5G1 C4G1 C3G1 118.77(12) . . ?
C4G1 C5G1 C6G1 121.05(12) . . ?
C5G1 C6G1 C1G1 120.42(12) . . ?
C6G2 C1G2 C3G2 118.81(11) . . ?
C6G2 C1G2 N1G2 120.24(12) . . ?
C3G2 C1G2 N1G2 120.79(12) . . ?
C3G2 C2G2 C4G2 120.92(12) . . ?
C2G2 C3G2 C1G2 120.12(12) . . ?
C2G2 C4G2 C5G2 119.03(13) . . ?
C4G2 C5G2 C6G2 120.69(13) . . ?
C5G2 C6G2 C1G2 120.42(12) . . ?
N1G3 C1G3 C2G3 120.6(2) . . ?
N1G3 C1G3 C3G3 120.5(2) . . ?
C2G3 C1G3 C3G3 118.68(17) . . ?
C3G3 C2G3 C1G3 120.99(15) 2_565 . ?
C2G3 C3G3 C1G3 120.33(16) 2_565 . ?

loop_
_geom_bond_atom_site_label_1
_geom_bond_atom_site_label_2
_geom_bond_distance
_geom_bond_site_symmetry_2
_geom_bond_publ_flag
C1 C11 1.4715(14) . ?
C1 C9 1.5399(15) . ?
C1 C6 1.5457(15) . ?
C1 C2 1.5497(15) . ?
C2 C3 1.5380(14) . ?
C3 C4 1.5309(16) . ?
C3 C7 1.5321(16) . ?
C4 C5 1.5281(15) . ?
C5 C10 1.5242(15) . ?
C5 C6 1.5331(14) . ?
C7 C8 1.5300(15) . ?
C8 C10 1.5256(15) . ?
C8 C9 1.5364(14) . ?
C11 C12 1.2034(14) . ?
C12 C13 1.3715(14) . ?
C13 C14 1.2089(13) . ?
C14 C15 1.3664(14) . ?
C15 C16 1.2068(14) . ?
C16 C17 1.3743(14) . ?
C17 C18 1.2001(14) . ?
C18 C19 1.4716(14) . ?
C19 C24 1.5377(16) . ?
C19 C27 1.5420(15) . ?
C19 C20 1.5428(15) . ?
C20 C21 1.5341(14) . ?
C21 C28 1.5210(16) . ?
C21 C22 1.5231(16) . ?
C22 C23 1.5251(16) . ?
C23 C25 1.5260(18) . ?
C23 C24 1.5365(15) . ?
C25 C26 1.5229(19) . ?
C26 C28 1.5284(17) . ?
C26 C27 1.5378(14) . ?
C1A C11A 1.4682(14) . ?
C1A C9A 1.5432(15) . ?
C1A C2A 1.5443(15) . ?
C1A C6A 1.5451(15) . ?
C2A C3A 1.5378(14) . ?
C3A C7A 1.5285(16) . ?
C3A C4A 1.5323(16) . ?
C4A C5A 1.5287(15) . ?
C5A C10A 1.5289(16) . ?
C5A C6A 1.5360(14) . ?
C7A C8A 1.5289(16) . ?
C8A C10A 1.5296(16) . ?
C8A C9A 1.5357(14) . ?
C11A C12A 1.2045(14) . ?
C12A C13A 1.3714(14) . ?
C13A C14A 1.2074(13) . ?
C14A C14A 1.369(2) 2_645 ?
N1G1 C1G1 1.4020(15) . ?
C1G1 C2G1 1.3838(16) . ?
C1G1 C6G1 1.3940(15) . ?
C2G1 C3G1 1.3804(16) . ?
C3G1 C4G1 1.3858(17) . ?
C4G1 C5G1 1.3713(17) . ?
C5G1 C6G1 1.3774(16) . ?
N1G2 C1G2 1.3996(16) . ?
C1G2 C6G2 1.3864(16) . ?
C1G2 C3G2 1.3981(15) . ?
C2G2 C3G2 1.3792(15) . ?
C2G2 C4G2 1.3805(17) . ?
C4G2 C5G2 1.3826(17) . ?
C5G2 C6G2 1.3825(17) . ?
N1G3 C1G3 1.164(3) . ?
C1G3 C2G3 1.389(2) . ?
C1G3 C3G3 1.393(2) . ?
C2G3 C3G3 1.374(2) 2_565 ?
C3G3 C2G3 1.375(2) 2_565 ?

loop_
_geom_torsion_atom_site_label_1
_geom_torsion_atom_site_label_2
_geom_torsion_atom_site_label_3
_geom_torsion_atom_site_label_4
_geom_torsion
_geom_torsion_site_symmetry_1
_geom_torsion_site_symmetry_2
_geom_torsion_site_symmetry_3
_geom_torsion_site_symmetry_4
_geom_torsion_publ_flag
C11 C1 C2 C3 -179.22(10) . . . . ?
C9 C1 C2 C3 59.65(12) . . . . ?
C6 C1 C2 C3 -59.28(12) . . . . ?
C1 C2 C3 C4 59.93(13) . . . . ?
C1 C2 C3 C7 -60.13(13) . . . . ?
C7 C3 C4 C5 58.89(12) . . . . ?
C2 C3 C4 C5 -61.12(12) . . . . ?
C3 C4 C5 C10 -59.04(12) . . . . ?
C3 C4 C5 C6 61.19(12) . . . . ?
C10 C5 C6 C1 59.60(12) . . . . ?
C4 C5 C6 C1 -60.71(13) . . . . ?
C11 C1 C6 C5 -179.49(9) . . . . ?
C9 C1 C6 C5 -58.88(12) . . . . ?
C2 C1 C6 C5 59.95(12) . . . . ?
C4 C3 C7 C8 -59.34(11) . . . . ?
C2 C3 C7 C8 60.55(12) . . . . ?
C3 C7 C8 C10 59.79(11) . . . . ?
C3 C7 C8 C9 -60.32(12) . . . . ?
C10 C8 C9 C1 -59.79(12) . . . . ?
C7 C8 C9 C1 60.26(12) . . . . ?
C11 C1 C9 C8 179.01(9) . . . . ?
C6 C1 C9 C8 58.97(12) . . . . ?
C2 C1 C9 C8 -59.84(12) . . . . ?
C4 C5 C10 C8 59.50(11) . . . . ?
C6 C5 C10 C8 -60.14(12) . . . . ?
C7 C8 C10 C5 -59.81(11) . . . . ?
C9 C8 C10 C5 60.12(12) . . . . ?
C9 C1 C11 C12 -84(3) . . . . ?
C6 C1 C11 C12 36(3) . . . . ?
C2 C1 C11 C12 156(3) . . . . ?
C1 C11 C12 C13 0(6) . . . . ?
C11 C12 C13 C14 23(6) . . . . ?
C12 C13 C14 C15 -41(7) . . . . ?
C13 C14 C15 C16 -58(15) . . . . ?
C14 C15 C16 C17 -65(14) . . . . ?
C15 C16 C17 C18 -14(6) . . . . ?
C16 C17 C18 C19 142(5) . . . . ?
C17 C18 C19 C24 -71(6) . . . . ?
C17 C18 C19 C27 168(92) . . . . ?
C17 C18 C19 C20 49(6) . . . . ?
C18 C19 C20 C21 -179.53(10) . . . . ?
C24 C19 C20 C21 -59.28(12) . . . . ?
C27 C19 C20 C21 59.89(12) . . . . ?
C19 C20 C21 C28 -60.37(13) . . . . ?
C19 C20 C21 C22 59.98(13) . . . . ?
C28 C21 C22 C23 59.86(12) . . . . ?
C20 C21 C22 C23 -60.21(13) . . . . ?
C21 C22 C23 C25 -59.14(12) . . . . ?
C21 C22 C23 C24 60.22(14) . . . . ?
C18 C19 C24 C23 178.78(10) . . . . ?
C27 C19 C24 C23 -59.52(13) . . . . ?
C20 C19 C24 C23 59.15(13) . . . . ?
C25 C23 C24 C19 59.85(13) . . . . ?
C22 C23 C24 C19 -59.94(14) . . . . ?
C22 C23 C25 C26 59.07(13) . . . . ?
C24 C23 C25 C26 -60.81(13) . . . . ?
C23 C25 C26 C28 -58.98(13) . . . . ?
C23 C25 C26 C27 60.91(13) . . . . ?
C25 C26 C27 C19 -59.63(14) . . . . ?
C28 C26 C27 C19 60.21(15) . . . . ?
C18 C19 C27 C26 -179.35(10) . . . . ?
C24 C19 C27 C26 59.19(13) . . . . ?
C20 C19 C27 C26 -59.63(13) . . . . ?
C22 C21 C28 C26 -59.86(12) . . . . ?
C20 C21 C28 C26 60.34(13) . . . . ?
C25 C26 C28 C21 59.20(12) . . . . ?
C27 C26 C28 C21 -60.49(14) . . . . ?
C11A C1A C2A C3A 179.44(10) . . . . ?
C9A C1A C2A C3A 59.12(12) . . . . ?
C6A C1A C2A C3A -59.82(12) . . . . ?
C1A C2A C3A C7A -59.76(13) . . . . ?
C1A C2A C3A C4A 60.27(12) . . . . ?
C7A C3A C4A C5A 59.59(12) . . . . ?
C2A C3A C4A C5A -60.41(12) . . . . ?
C3A C4A C5A C10A -59.52(12) . . . . ?
C3A C4A C5A C6A 60.25(13) . . . . ?
C10A C5A C6A C1A 60.09(12) . . . . ?
C4A C5A C6A C1A -59.67(13) . . . . ?
C11A C1A C6A C5A 179.76(9) . . . . ?
C9A C1A C6A C5A -59.76(12) . . . . ?
C2A C1A C6A C5A 59.37(12) . . . . ?
C4A C3A C7A C8A -59.36(12) . . . . ?
C2A C3A C7A C8A 60.41(13) . . . . ?
C3A C7A C8A C10A 59.36(12) . . . . ?
C3A C7A C8A C9A -60.47(13) . . . . ?
C10A C8A C9A C1A -60.00(13) . . . . ?
C7A C8A C9A C1A 59.99(13) . . . . ?
C11A C1A C9A C8A -179.54(10) . . . . ?
C2A C1A C9A C8A -59.31(13) . . . . ?
C6A C1A C9A C8A 59.73(12) . . . . ?
C4A C5A C10A C8A 59.61(12) . . . . ?
C6A C5A C10A C8A -60.38(12) . . . . ?
C7A C8A C10A C5A -59.62(12) . . . . ?
C9A C8A C10A C5A 60.30(12) . . . . ?
C9A C1A C11A C12A 93(4) . . . . ?
C2A C1A C11A C12A -27(4) . . . . ?
C6A C1A C11A C12A -147(4) . . . . ?
C1A C11A C12A C13A 145(7) . . . . ?
C11A C12A C13A C14A 23(11) . . . . ?
C12A C13A C14A C14A 20(14) . . . 2_645 ?
C6G1 C1G1 C2G1 C3G1 0.89(18) . . . . ?
N1G1 C1G1 C2G1 C3G1 179.05(12) . . . . ?
C1G1 C2G1 C3G1 C4G1 0.0(2) . . . . ?
C2G1 C3G1 C4G1 C5G1 -0.6(2) . . . . ?
C3G1 C4G1 C5G1 C6G1 0.3(2) . . . . ?
C4G1 C5G1 C6G1 C1G1 0.55(19) . . . . ?
C2G1 C1G1 C6G1 C5G1 -1.14(18) . . . . ?
N1G1 C1G1 C6G1 C5G1 -179.32(11) . . . . ?
C4G2 C2G2 C3G2 C1G2 0.16(19) . . . . ?
C6G2 C1G2 C3G2 C2G2 0.00(18) . . . . ?
N1G2 C1G2 C3G2 C2G2 175.51(12) . . . . ?
C3G2 C2G2 C4G2 C5G2 0.1(2) . . . . ?
C2G2 C4G2 C5G2 C6G2 -0.5(2) . . . . ?
C4G2 C5G2 C6G2 C1G2 0.7(2) . . . . ?
C3G2 C1G2 C6G2 C5G2 -0.41(19) . . . . ?
N1G2 C1G2 C6G2 C5G2 -175.95(12) . . . . ?
N1G3 C1G3 C2G3 C3G3 -174.3(2) . . . 2_565 ?
C3G3 C1G3 C2G3 C3G3 0.0(2) . . . 2_565 ?
N1G3 C1G3 C3G3 C2G3 174.3(2) . . . 2_565 ?
C2G3 C1G3 C3G3 C2G3 0.0(2) . . . 2_565 ?
